data_7220828
loop_
_publ_author_name
'Ding, Bin'
'Wang, You You'
'Liu, Shi Xin'
'Wu, Xiang Xia'
'Zhu, Zhao Zhou'
'Huo, Jian Zhong'
'Liu, Yuan Yuan'

_publ_section_title
;
 A series of multi-dimensional metal--organic frameworks with
 trans-4,4&#x2032;-azo-1,2,4-triazole: polymorphism, guest induced
 single-crystal-to-single-crystal transformation and solvatochromism
;
_journal_issue 29
_journal_name_full CrystEngComm
_journal_page_first 5396
_journal_paper_doi 10.1039/C5CE00724K
_journal_volume 17
_journal_year 2015
_chemical_formula_sum 'C6 H12 Br Fe0.5 N12 O3'
_chemical_formula_weight 408.11
_chemical_name_systematic
; 
 ? 
;
_space_group_IT_number 2
_symmetry_cell_setting triclinic
_symmetry_space_group_name_Hall '-P 1'
_symmetry_space_group_name_H-M 'P -1'
_atom_sites_solution_hydrogens geom
_atom_sites_solution_primary direct
_atom_sites_solution_secondary difmap
_audit_creation_method SHELXL-97
_audit_update_record
;
2015-05-29 deposited with the CCDC.
2015-06-01 downloaded from the CCDC.
;
_cell_angle_alpha 76.242(2)
_cell_angle_beta 74.662(2)
_cell_angle_gamma 86.512(2)
_cell_formula_units_Z 2
_cell_length_a 7.3937(8)
_cell_length_b 8.1980(9)
_cell_length_c 12.7674(14)
_cell_measurement_reflns_used 2465
_cell_measurement_temperature 173(2)
_cell_measurement_theta_max 28.33
_cell_measurement_theta_min 2.73
_cell_volume 724.90(14)
_computing_cell_refinement 'Bruker SMART'
_computing_data_collection 'Bruker SMART'
_computing_data_reduction 'Bruker SAINT'
_computing_molecular_graphics 'Bruker SHELXTL'
_computing_publication_material 'Bruker SHELXTL'
_computing_structure_refinement 'SHELXL-97 (Sheldrick, 1997)'
_computing_structure_solution 'SHELXS-97 (Sheldrick, 1990)'
_diffrn_ambient_temperature 173(2)
_diffrn_measured_fraction_theta_full 0.999
_diffrn_measured_fraction_theta_max 0.999
_diffrn_measurement_device_type 'CCD area detector'
_diffrn_measurement_method 'phi and omega scans'
_diffrn_radiation_monochromator graphite
_diffrn_radiation_source 'fine-focus sealed tube'
_diffrn_radiation_type MoK\a
_diffrn_radiation_wavelength 0.71073
_diffrn_reflns_av_R_equivalents 0.0281
_diffrn_reflns_av_sigmaI/netI 0.0477
_diffrn_reflns_limit_h_max 6
_diffrn_reflns_limit_h_min -8
_diffrn_reflns_limit_k_max 9
_diffrn_reflns_limit_k_min -9
_diffrn_reflns_limit_l_max 15
_diffrn_reflns_limit_l_min -15
_diffrn_reflns_number 4184
_diffrn_reflns_theta_full 25.00
_diffrn_reflns_theta_max 25.00
_diffrn_reflns_theta_min 1.70
_exptl_absorpt_coefficient_mu 3.353
_exptl_absorpt_correction_T_max 0.6160
_exptl_absorpt_correction_T_min 0.5836
_exptl_absorpt_correction_type multi-scan
_exptl_absorpt_process_details SADABS
_exptl_crystal_colour Yellow
_exptl_crystal_density_diffrn 1.870
_exptl_crystal_density_meas ?
_exptl_crystal_density_method 'not measured'
_exptl_crystal_description BLOCK
_exptl_crystal_F_000 408
_exptl_crystal_size_max 0.18
_exptl_crystal_size_mid 0.17
_exptl_crystal_size_min 0.16
_refine_diff_density_max 0.851
_refine_diff_density_min -1.084
_refine_diff_density_rms 0.102
_refine_ls_extinction_method none
_refine_ls_goodness_of_fit_ref 1.043
_refine_ls_hydrogen_treatment constr
_refine_ls_matrix_type full
_refine_ls_number_parameters 205
_refine_ls_number_reflns 2556
_refine_ls_number_restraints 0
_refine_ls_restrained_S_all 1.043
_refine_ls_R_factor_all 0.0389
_refine_ls_R_factor_gt 0.0338
_refine_ls_shift/su_max 0.000
_refine_ls_shift/su_mean 0.000
_refine_ls_structure_factor_coef Fsqd
_refine_ls_weighting_details 'calc w=1/[\s^2^(Fo^2^)+(0.0498P)^2^+0.3127P] where P=(Fo^2^+2Fc^2^)/3'
_refine_ls_weighting_scheme calc
_refine_ls_wR_factor_gt 0.0867
_refine_ls_wR_factor_ref 0.0896
_reflns_number_gt 2284
_reflns_number_total 2556
_reflns_threshold_expression >2sigma(I)
_cod_data_source_file c5ce00724k2.cif
_cod_data_source_block 4
_cod_depositor_comments
;
The following automatic conversions were performed:

'_symmetry_cell_setting' value 'Triclinic' changed to 'triclinic'
according to
/usr/data/users/saulius/crontab/automatic-downloads/rss-feeds/RSC/lib/dictionaries/cif_core.dic
dictionary named 'cif_core.dic' version 2.4.2 from 2011-04-26.

'_exptl_absorpt_correction_type' value 'MULTI-SCAN' changed to
'multi-scan' according to
/usr/data/users/saulius/crontab/automatic-downloads/rss-feeds/RSC/lib/dictionaries/cif_core.dic
dictionary named 'cif_core.dic' version 2.4.2 from 2011-04-26.

'_exptl_crystal_density_meas' value 'NONE' was changed to '?' - the
value is perceived as not measured.

Automatic conversion script
Id: cif_fix_values 3271 2015-04-21 07:52:19Z andrius 

 Adding full bibliography for 7220823--7220832.cif.
;
_cod_original_sg_symbol_H-M P-1
_cod_original_formula_sum 'C6 H12 Br Fe0.50 N12 O3'
_cod_database_code 7220828

loop_
_symmetry_equiv_pos_as_xyz
'x, y, z'
'-x, -y, -z'

loop_
_atom_site_label
_atom_site_type_symbol
_atom_site_fract_x
_atom_site_fract_y
_atom_site_fract_z
_atom_site_U_iso_or_equiv
_atom_site_adp_type
_atom_site_occupancy
_atom_site_symmetry_multiplicity
_atom_site_calc_flag
_atom_site_refinement_flags
Fe1 Fe 0.0000 0.0000 0.5000 0.00715(16) Uani 1 2 d S
Br1 Br 0.73881(5) 0.27096(4) 0.07029(3) 0.01929(13) Uani 1 1 d .
O1 O -0.1459(3) 0.2189(2) 0.50718(16) 0.0114(4) Uani 1 1 d .
H1A H -0.2251 0.2383 0.5646 0.017 Uiso 1 1 d R
H1B H -0.1043 0.3149 0.4684 0.017 Uiso 1 1 d R
O2 O 0.9268(4) 0.5537(3) 0.15208(19) 0.0261(6) Uani 1 1 d .
H2A H 0.8798 0.4756 0.1343 0.039 Uiso 1 1 d R
H2B H 1.0126 0.5964 0.0946 0.039 Uiso 1 1 d R
O3 O 1.0029(3) 0.5059(3) 0.64329(18) 0.0150(5) Uani 1 1 d .
H3A H 1.0382 0.4840 0.7033 0.023 Uiso 1 1 d R
H3B H 0.8858 0.4855 0.6637 0.023 Uiso 1 1 d R
N1 N -0.2606(3) -0.1378(3) 0.53131(19) 0.0092(5) Uani 1 1 d .
N2 N -0.4248(4) -0.1156(3) 0.6125(2) 0.0122(5) Uani 1 1 d .
N3 N -0.4614(3) -0.3271(3) 0.5433(2) 0.0091(5) Uani 1 1 d .
N4 N -0.5510(3) -0.4660(3) 0.5359(2) 0.0106(5) Uani 1 1 d .
N5 N 0.0363(3) 0.0501(3) 0.3180(2) 0.0106(5) Uani 1 1 d .
N6 N -0.0109(4) -0.0726(3) 0.2687(2) 0.0136(6) Uani 1 1 d .
N7 N 0.1678(4) 0.1191(3) 0.1403(2) 0.0100(5) Uani 1 1 d .
N8 N 0.2827(4) 0.2126(3) 0.0425(2) 0.0117(5) Uani 1 1 d .
N9 N 0.3023(4) 0.1346(3) -0.0318(2) 0.0149(6) Uani 1 1 d .
N10 N 0.4239(4) 0.2192(3) -0.1296(2) 0.0121(5) Uani 1 1 d .
N11 N 0.6226(4) 0.3914(3) -0.2574(2) 0.0141(6) Uani 1 1 d .
N12 N 0.5969(4) 0.2530(3) -0.2993(2) 0.0142(6) Uani 1 1 d .
C1 C -0.5408(4) -0.2310(4) 0.6175(2) 0.0121(6) Uani 1 1 d .
H1 H -0.6610 -0.2463 0.6649 0.014 Uiso 1 1 calc R
C2 C -0.2854(4) -0.2645(4) 0.4915(2) 0.0103(6) Uani 1 1 d .
H2 H -0.1978 -0.3055 0.4369 0.012 Uiso 1 1 calc R
C3 C 0.1405(4) 0.1617(4) 0.2396(2) 0.0116(6) Uani 1 1 d .
H3 H 0.1893 0.2569 0.2499 0.014 Uiso 1 1 calc R
C4 C 0.0704(4) -0.0283(4) 0.1627(3) 0.0141(7) Uani 1 1 d .
H4 H 0.0637 -0.0872 0.1099 0.017 Uiso 1 1 calc R
C5 C 0.5185(4) 0.3678(4) -0.1558(3) 0.0140(7) Uani 1 1 d .
H5 H 0.5096 0.4400 -0.1085 0.017 Uiso 1 1 calc R
C6 C 0.4779(5) 0.1531(4) -0.2214(2) 0.0151(7) Uani 1 1 d .
H6 H 0.4357 0.0518 -0.2272 0.018 Uiso 1 1 calc R

loop_
_atom_site_aniso_label
_atom_site_aniso_U_11
_atom_site_aniso_U_22
_atom_site_aniso_U_33
_atom_site_aniso_U_23
_atom_site_aniso_U_13
_atom_site_aniso_U_12
Fe1 0.0093(3) 0.0063(3) 0.0066(3) -0.0030(2) -0.0018(2) -0.0014(2)
Br1 0.0223(2) 0.0153(2) 0.0212(2) -0.00544(14) -0.00581(15) -0.00119(13)
O1 0.0143(11) 0.0084(10) 0.0087(10) -0.0017(8) 0.0015(9) -0.0007(8)
O2 0.0305(14) 0.0336(14) 0.0167(12) -0.0088(11) -0.0056(11) -0.0087(11)
O3 0.0152(11) 0.0139(11) 0.0140(11) -0.0002(9) -0.0022(9) -0.0041(9)
N1 0.0104(13) 0.0106(12) 0.0070(12) -0.0027(10) -0.0017(10) -0.0024(10)
N2 0.0116(13) 0.0126(13) 0.0149(13) -0.0085(11) -0.0027(11) -0.0011(10)
N3 0.0103(13) 0.0080(12) 0.0110(12) -0.0040(10) -0.0041(10) -0.0025(10)
N4 0.0109(13) 0.0084(12) 0.0151(13) -0.0042(10) -0.0060(11) -0.0015(9)
N5 0.0133(13) 0.0101(12) 0.0095(13) -0.0031(10) -0.0034(11) -0.0028(10)
N6 0.0192(14) 0.0128(13) 0.0108(13) -0.0051(11) -0.0045(11) -0.0040(11)
N7 0.0127(13) 0.0103(12) 0.0064(12) -0.0019(10) -0.0013(10) -0.0006(10)
N8 0.0118(13) 0.0147(13) 0.0060(12) 0.0005(11) -0.0005(10) 0.0001(10)
N9 0.0183(14) 0.0156(13) 0.0082(13) -0.0041(11) 0.0029(11) -0.0023(11)
N10 0.0162(14) 0.0115(12) 0.0062(12) -0.0023(10) 0.0020(11) -0.0025(10)
N11 0.0159(14) 0.0145(13) 0.0112(13) -0.0030(11) -0.0022(11) -0.0002(11)
N12 0.0153(14) 0.0152(13) 0.0110(13) -0.0030(11) -0.0020(11) 0.0018(11)
C1 0.0108(15) 0.0151(16) 0.0105(15) -0.0053(13) -0.0012(13) 0.0006(12)
C2 0.0113(15) 0.0106(14) 0.0099(15) -0.0032(12) -0.0034(12) -0.0008(11)
C3 0.0139(16) 0.0106(14) 0.0107(15) -0.0032(12) -0.0027(13) -0.0014(12)
C4 0.0208(17) 0.0130(15) 0.0095(15) -0.0051(13) -0.0024(13) -0.0029(13)
C5 0.0162(16) 0.0143(15) 0.0122(15) -0.0053(13) -0.0026(13) -0.0004(12)
C6 0.0209(17) 0.0152(15) 0.0088(15) -0.0047(13) -0.0011(13) -0.0013(13)

loop_
_atom_type_symbol
_atom_type_description
_atom_type_scat_dispersion_real
_atom_type_scat_dispersion_imag
_atom_type_scat_source
C C 0.0033 0.0016 'International Tables Vol C Tables 4.2.6.8 and 6.1.1.4'
H H 0.0000 0.0000 'International Tables Vol C Tables 4.2.6.8 and 6.1.1.4'
N N 0.0061 0.0033 'International Tables Vol C Tables 4.2.6.8 and 6.1.1.4'
O O 0.0106 0.0060 'International Tables Vol C Tables 4.2.6.8 and 6.1.1.4'
Fe Fe 0.3463 0.8444 'International Tables Vol C Tables 4.2.6.8 and 6.1.1.4'
Br Br -0.2901 2.4595 'International Tables Vol C Tables 4.2.6.8 and 6.1.1.4'

loop_
_geom_angle_atom_site_label_1
_geom_angle_atom_site_label_2
_geom_angle_atom_site_label_3
_geom_angle
_geom_angle_site_symmetry_1
_geom_angle_site_symmetry_3
O1 Fe1 O1 180.0 2_556 .
O1 Fe1 N1 89.17(9) 2_556 .
O1 Fe1 N1 90.83(9) . .
O1 Fe1 N1 90.83(9) 2_556 2_556
O1 Fe1 N1 89.17(9) . 2_556
N1 Fe1 N1 180.0 . 2_556
O1 Fe1 N5 89.03(8) 2_556 .
O1 Fe1 N5 90.97(8) . .
N1 Fe1 N5 91.20(9) . .
N1 Fe1 N5 88.80(9) 2_556 .
O1 Fe1 N5 90.97(8) 2_556 2_556
O1 Fe1 N5 89.03(8) . 2_556
N1 Fe1 N5 88.80(9) . 2_556
N1 Fe1 N5 91.20(9) 2_556 2_556
N5 Fe1 N5 179.999(1) . 2_556
Fe1 O1 H1A 125.2 . .
Fe1 O1 H1B 124.0 . .
H1A O1 H1B 105.2 . .
H2A O2 H2B 105.1 . .
H3A O3 H3B 105.2 . .
C2 N1 N2 108.6(2) . .
C2 N1 Fe1 127.6(2) . .
N2 N1 Fe1 123.32(17) . .
C1 N2 N1 106.2(2) . .
C2 N3 C1 106.3(2) . .
C2 N3 N4 131.2(2) . .
C1 N3 N4 122.4(2) . .
N4 N4 N3 110.1(3) 2_446 .
C3 N5 N6 107.9(2) . .
C3 N5 Fe1 128.9(2) . .
N6 N5 Fe1 120.81(17) . .
C4 N6 N5 106.7(2) . .
C3 N7 C4 106.0(2) . .
C3 N7 N8 122.1(2) . .
C4 N7 N8 131.9(2) . .
N9 N8 N7 108.6(2) . .
N8 N9 N10 110.5(2) . .
C6 N10 C5 106.6(3) . .
C6 N10 N9 121.7(3) . .
C5 N10 N9 131.7(2) . .
C5 N11 N12 107.7(2) . .
C6 N12 N11 107.4(3) . .
N2 C1 N3 110.3(3) . .
N2 C1 H1 124.8 . .
N3 C1 H1 124.8 . .
N1 C2 N3 108.6(3) . .
N1 C2 H2 125.7 . .
N3 C2 H2 125.7 . .
N5 C3 N7 109.8(3) . .
N5 C3 H3 125.1 . .
N7 C3 H3 125.1 . .
N6 C4 N7 109.6(3) . .
N6 C4 H4 125.2 . .
N7 C4 H4 125.2 . .
N11 C5 N10 108.9(3) . .
N11 C5 H5 125.6 . .
N10 C5 H5 125.6 . .
N12 C6 N10 109.4(3) . .
N12 C6 H6 125.3 . .
N10 C6 H6 125.3 . .

loop_
_geom_bond_atom_site_label_1
_geom_bond_atom_site_label_2
_geom_bond_distance
_geom_bond_site_symmetry_2
Fe1 O1 2.0455(19) 2_556
Fe1 O1 2.0455(19) .
Fe1 N1 2.189(2) .
Fe1 N1 2.189(2) 2_556
Fe1 N5 2.207(2) .
Fe1 N5 2.207(2) 2_556
O1 H1A 0.8499 .
O1 H1B 0.8499 .
O2 H2A 0.8485 .
O2 H2B 0.8500 .
O3 H3A 0.8500 .
O3 H3B 0.8500 .
N1 C2 1.302(4) .
N1 N2 1.407(3) .
N2 C1 1.295(4) .
N3 C2 1.363(4) .
N3 C1 1.367(4) .
N3 N4 1.386(3) .
N4 N4 1.243(5) 2_446
N5 C3 1.294(4) .
N5 N6 1.410(3) .
N6 C4 1.299(4) .
N7 C3 1.355(4) .
N7 C4 1.376(4) .
N7 N8 1.390(3) .
N8 N9 1.238(4) .
N9 N10 1.385(4) .
N10 C6 1.362(4) .
N10 C5 1.368(4) .
N11 C5 1.297(4) .
N11 N12 1.407(4) .
N12 C6 1.293(4) .
C1 H1 0.9300 .
C2 H2 0.9300 .
C3 H3 0.9300 .
C4 H4 0.9300 .
C5 H5 0.9300 .
C6 H6 0.9300 .

loop_
_geom_torsion_atom_site_label_1
_geom_torsion_atom_site_label_2
_geom_torsion_atom_site_label_3
_geom_torsion_atom_site_label_4
_geom_torsion
_geom_torsion_site_symmetry_1
_geom_torsion_site_symmetry_4
O1 Fe1 N1 C2 -34.5(2) 2_556 .
O1 Fe1 N1 C2 145.5(2) . .
N1 Fe1 N1 C2 -143(8) 2_556 .
N5 Fe1 N1 C2 54.5(2) . .
N5 Fe1 N1 C2 -125.5(2) 2_556 .
O1 Fe1 N1 N2 136.1(2) 2_556 .
O1 Fe1 N1 N2 -43.9(2) . .
N1 Fe1 N1 N2 28(8) 2_556 .
N5 Fe1 N1 N2 -134.9(2) . .
N5 Fe1 N1 N2 45.1(2) 2_556 .
C2 N1 N2 C1 0.1(3) . .
Fe1 N1 N2 C1 -172.03(19) . .
C2 N3 N4 N4 -4.2(5) . 2_446
C1 N3 N4 N4 -178.6(3) . 2_446
O1 Fe1 N5 C3 -109.0(3) 2_556 .
O1 Fe1 N5 C3 71.0(3) . .
N1 Fe1 N5 C3 161.9(3) . .
N1 Fe1 N5 C3 -18.1(3) 2_556 .
N5 Fe1 N5 C3 76(9) 2_556 .
O1 Fe1 N5 N6 51.2(2) 2_556 .
O1 Fe1 N5 N6 -128.8(2) . .
N1 Fe1 N5 N6 -38.0(2) . .
N1 Fe1 N5 N6 142.0(2) 2_556 .
N5 Fe1 N5 N6 -124(9) 2_556 .
C3 N5 N6 C4 0.8(3) . .
Fe1 N5 N6 C4 -163.1(2) . .
C3 N7 N8 N9 171.3(3) . .
C4 N7 N8 N9 -5.0(4) . .
N7 N8 N9 N10 -176.9(2) . .
N8 N9 N10 C6 175.5(3) . .
N8 N9 N10 C5 -0.9(4) . .
C5 N11 N12 C6 0.4(3) . .
N1 N2 C1 N3 -0.4(3) . .
C2 N3 C1 N2 0.5(3) . .
N4 N3 C1 N2 176.2(2) . .
N2 N1 C2 N3 0.2(3) . .
Fe1 N1 C2 N3 171.92(17) . .
C1 N3 C2 N1 -0.5(3) . .
N4 N3 C2 N1 -175.6(3) . .
N6 N5 C3 N7 -0.8(3) . .
Fe1 N5 C3 N7 161.34(19) . .
C4 N7 C3 N5 0.5(3) . .
N8 N7 C3 N5 -176.6(2) . .
N5 N6 C4 N7 -0.5(3) . .
C3 N7 C4 N6 0.0(3) . .
N8 N7 C4 N6 176.7(3) . .
N12 N11 C5 N10 -0.5(3) . .
C6 N10 C5 N11 0.4(3) . .
N9 N10 C5 N11 177.2(3) . .
N11 N12 C6 N10 -0.1(3) . .
C5 N10 C6 N12 -0.2(3) . .
N9 N10 C6 N12 -177.4(3) . .
